data_4337724
loop_
_publ_author_name
'Adelhardt, Mario'
'Chalkley, Matthew J.'
'Heinemann, Frank W.'
'Sutter, J\"org'
'Scheurer, Andreas'
'Meyer, Karsten'

_publ_section_title
;
 Synthesis and characterization of iron trisphenolate complexes with
 hydrogen-bonding cavities.
;
_journal_issue 6
_journal_name_full 'Inorganic chemistry'
_journal_page_first 2763
_journal_page_last 2765
_journal_paper_doi 10.1021/ic5002286
_journal_volume 53
_journal_year 2014
_chemical_formula_moiety 'C53 H74 Fe N5 O6, C4 H12 N, 3(C5 H5 N)'
_chemical_formula_sum 'C72 H101 Fe N9 O6'
_chemical_formula_weight 1244.47
_chemical_name_systematic
; 
 ? 
;
_space_group_IT_number 205
_symmetry_cell_setting cubic
_symmetry_space_group_name_Hall '-P 2ac 2ab 3'
_symmetry_space_group_name_H-M 'P a -3'
_atom_sites_solution_hydrogens geom
_atom_sites_solution_primary direct
_atom_sites_solution_secondary difmap
_audit_creation_method SHELXL-97
_cell_angle_alpha 90.00
_cell_angle_beta 90.00
_cell_angle_gamma 90.00
_cell_formula_units_Z 8
_cell_length_a 24.2185(14)
_cell_length_b 24.2185(14)
_cell_length_c 24.2185(14)
_cell_measurement_reflns_used 9457
_cell_measurement_temperature 100(2)
_cell_measurement_theta_max 25.76
_cell_measurement_theta_min 2.38
_cell_volume 14205.0(14)
_computing_cell_refinement 'Bruker SAINT'
_computing_data_collection 'Bruker APEX2'
_computing_data_reduction 'Bruker SAINT'
_computing_molecular_graphics 'SHELXTL 6.12 (Bruker AXS, 2002)'
_computing_publication_material 'SHELXTL 6.12 (Bruker AXS, 2002)'
_computing_structure_refinement 'SHELXTL 6.12 (Bruker AXS, 2002)'
_computing_structure_solution 'SHELXTL 6.12 (Bruker AXS, 2002)'
_diffrn_ambient_temperature 100(2)
_diffrn_detector_area_resol_mean 83.33
_diffrn_measured_fraction_theta_full 0.999
_diffrn_measured_fraction_theta_max 0.999
_diffrn_measurement_device_type 'Bruker Smart APEX II'
_diffrn_measurement_method '\f and \w scans'
_diffrn_radiation_monochromator graphite
_diffrn_radiation_source 'fine-focus sealed tube'
_diffrn_radiation_type MoK\a
_diffrn_radiation_wavelength 0.71073
_diffrn_reflns_av_R_equivalents 0.0590
_diffrn_reflns_av_sigmaI/netI 0.0132
_diffrn_reflns_limit_h_max 29
_diffrn_reflns_limit_h_min -29
_diffrn_reflns_limit_k_max 29
_diffrn_reflns_limit_k_min -29
_diffrn_reflns_limit_l_max 29
_diffrn_reflns_limit_l_min -29
_diffrn_reflns_number 185564
_diffrn_reflns_theta_full 25.68
_diffrn_reflns_theta_max 25.68
_diffrn_reflns_theta_min 2.06
_exptl_absorpt_coefficient_mu 0.268
_exptl_absorpt_correction_T_max 0.746
_exptl_absorpt_correction_T_min 0.673
_exptl_absorpt_correction_type multi-scan
_exptl_absorpt_process_details 'SADABS, Bruker-AXS, 2008'
_exptl_crystal_colour red
_exptl_crystal_density_diffrn 1.164
_exptl_crystal_density_method 'not measured'
_exptl_crystal_description block
_exptl_crystal_F_000 5360
_exptl_crystal_size_max 0.54
_exptl_crystal_size_mid 0.47
_exptl_crystal_size_min 0.34
_refine_diff_density_max 0.715
_refine_diff_density_min -0.622
_refine_diff_density_rms 0.061
_refine_ls_extinction_method none
_refine_ls_goodness_of_fit_ref 1.075
_refine_ls_hydrogen_treatment constr
_refine_ls_matrix_type full
_refine_ls_number_parameters 490
_refine_ls_number_reflns 4502
_refine_ls_number_restraints 445
_refine_ls_restrained_S_all 1.084
_refine_ls_R_factor_all 0.0840
_refine_ls_R_factor_gt 0.0689
_refine_ls_shift/su_max 0.002
_refine_ls_shift/su_mean 0.000
_refine_ls_structure_factor_coef Fsqd
_refine_ls_weighting_details 'calc w=1/[\s^2^(Fo^2^)+(0.0907P)^2^+18.7364P] where P=(Fo^2^+2Fc^2^)/3'
_refine_ls_weighting_scheme calc
_refine_ls_wR_factor_gt 0.1805
_refine_ls_wR_factor_ref 0.1959
_reflns_number_gt 3656
_reflns_number_total 4502
_reflns_threshold_expression >2sigma(I)
_cod_data_source_file ic5002286_si_002.cif
_cod_data_source_block ma1307
_cod_original_sg_symbol_Hall -P_2ac_2ab_3
_cod_original_sg_symbol_H-M Pa-3
_cod_database_code 4337724

loop_
_symmetry_equiv_pos_as_xyz
'x, y, z'
'-x+1/2, -y, z+1/2'
'-x, y+1/2, -z+1/2'
'x+1/2, -y+1/2, -z'
'z, x, y'
'z+1/2, -x+1/2, -y'
'-z+1/2, -x, y+1/2'
'-z, x+1/2, -y+1/2'
'y, z, x'
'-y, z+1/2, -x+1/2'
'y+1/2, -z+1/2, -x'
'-y+1/2, -z, x+1/2'
'-x, -y, -z'
'x-1/2, y, -z-1/2'
'x, -y-1/2, z-1/2'
'-x-1/2, y-1/2, z'
'-z, -x, -y'
'-z-1/2, x-1/2, y'
'z-1/2, x, -y-1/2'
'z, -x-1/2, y-1/2'
'-y, -z, -x'
'y, -z-1/2, x-1/2'
'-y-1/2, z-1/2, x'
'y-1/2, z, -x-1/2'

loop_
_atom_site_label
_atom_site_type_symbol
_atom_site_fract_x
_atom_site_fract_y
_atom_site_fract_z
_atom_site_U_iso_or_equiv
_atom_site_adp_type
_atom_site_occupancy
_atom_site_symmetry_multiplicity
_atom_site_calc_flag
_atom_site_refinement_flags
_atom_site_disorder_assembly
_atom_site_disorder_group
Fe1 Fe 0.113922(16) 0.113922(16) 0.113922(16) 0.0379(2) Uani 1 3 d S . .
O1 O 0.10072(13) 0.17864(12) 0.06057(12) 0.0384(6) Uani 0.925(4) 1 d PU A 1
O1A O 0.0826(13) 0.1853(12) 0.0828(17) 0.035(8) Uani 0.075(4) 1 d P A 2
O2 O 0.02775(11) 0.33426(9) 0.04064(12) 0.0660(7) Uani 1 1 d . A .
N1 N 0.06187(8) 0.06187(8) 0.06187(8) 0.0282(8) Uani 1 3 d S A .
N2 N 0.10959(11) 0.29154(11) 0.04932(12) 0.0522(7) Uani 1 1 d . A .
H2A H 0.1267 0.2595 0.0478 0.063 Uiso 1 1 calc R . .
C1 C 0.05880(13) 0.08497(11) 0.00502(11) 0.0299(7) Uani 0.925(4) 1 d PU A 1
H1B H 0.0383 0.0589 -0.0188 0.036 Uiso 0.925(4) 1 calc PR A 1
H1C H 0.0967 0.0884 -0.0100 0.036 Uiso 0.925(4) 1 calc PR A 1
C2 C 0.03108(12) 0.14045(11) 0.00268(11) 0.0304(6) Uani 0.925(4) 1 d PDU A 1
C3 C 0.05659(13) 0.18572(12) 0.02879(13) 0.0328(7) Uani 0.925(4) 1 d PDU A 1
C4 C 0.0319(2) 0.23815(16) 0.0192(2) 0.0354(7) Uani 0.925(4) 1 d PDU A 1
C5 C -0.0170(3) 0.24225(17) -0.0111(3) 0.0364(9) Uani 0.925(4) 1 d PDU A 1
H5A H -0.0326 0.2778 -0.0165 0.044 Uiso 0.925(4) 1 calc PR A 1
C6 C -0.04380(19) 0.19730(13) -0.03345(18) 0.0350(10) Uani 0.925(4) 1 d PDU A 1
C7 C -0.01762(12) 0.14661(11) -0.02675(11) 0.0321(7) Uani 0.925(4) 1 d PDU A 1
H7A H -0.0338 0.1148 -0.0430 0.039 Uiso 0.925(4) 1 calc PR A 1
C1A C 0.0079(13) 0.0918(14) 0.0678(14) 0.025(5) Uani 0.075(4) 1 d PU A 2
H1A1 H -0.0221 0.0671 0.0552 0.030 Uiso 0.075(4) 1 calc PR A 2
H1A2 H 0.0017 0.0996 0.1075 0.030 Uiso 0.075(4) 1 calc PR A 2
C2A C 0.0040(10) 0.1449(10) 0.0367(11) 0.031(3) Uani 0.075(4) 1 d PDU A 2
C3A C 0.0400(14) 0.1892(14) 0.0484(16) 0.033(3) Uani 0.075(4) 1 d PDU A 2
C4A C 0.031(3) 0.2405(15) 0.022(3) 0.034(3) Uani 0.075(4) 1 d PDU A 2
C5A C -0.013(3) 0.2458(16) -0.015(3) 0.035(3) Uani 0.075(4) 1 d PDU A 2
H5A1 H -0.0188 0.2802 -0.0330 0.041 Uiso 0.075(4) 1 calc PR A 2
C6A C -0.049(2) 0.2031(13) -0.026(3) 0.034(3) Uani 0.075(4) 1 d PDU A 2
C7A C -0.03892(8) 0.15264(7) -0.00128(8) 0.032(3) Uani 0.075(4) 1 d PDU A 2
H7A1 H -0.0619 0.1222 -0.0103 0.039 Uiso 0.075(4) 1 calc PR A 2
C8 C 0.05645(8) 0.29202(7) 0.03793(8) 0.0420(7) Uani 1 1 d R . .
C9 C -0.09783(8) 0.20420(7) -0.06598(8) 0.0431(7) Uani 1 1 d R . .
C10 C -0.12581(8) 0.14915(7) -0.07890(8) 0.0617(14) Uani 0.856(6) 1 d PRU A 1
H10A H -0.1342 0.1298 -0.0443 0.092 Uiso 0.856(6) 1 calc PR A 1
H10B H -0.1011 0.1264 -0.1014 0.092 Uiso 0.856(6) 1 calc PR A 1
H10C H -0.1602 0.1559 -0.0992 0.092 Uiso 0.856(6) 1 calc PR A 1
C11 C -0.13995(18) 0.2396(2) -0.0333(2) 0.0620(12) Uani 0.856(6) 1 d PU A 1
H11A H -0.1479 0.2219 0.0022 0.093 Uiso 0.856(6) 1 calc PR A 1
H11B H -0.1742 0.2430 -0.0546 0.093 Uiso 0.856(6) 1 calc PR A 1
H11C H -0.1244 0.2764 -0.0267 0.093 Uiso 0.856(6) 1 calc PR A 1
C12 C -0.08637(19) 0.23367(18) -0.12032(17) 0.0556(11) Uani 0.856(6) 1 d PU A 1
H12A H -0.0704 0.2701 -0.1128 0.083 Uiso 0.856(6) 1 calc PR A 1
H12B H -0.1210 0.2380 -0.1409 0.083 Uiso 0.856(6) 1 calc PR A 1
H12C H -0.0603 0.2118 -0.1423 0.083 Uiso 0.856(6) 1 calc PR A 1
C10A C -0.1363(10) 0.1614(12) -0.0400(14) 0.065(7) Uani 0.144(6) 1 d PU A 2
H10D H -0.1401 0.1689 -0.0004 0.097 Uiso 0.144(6) 1 calc PR A 2
H10E H -0.1208 0.1244 -0.0452 0.097 Uiso 0.144(6) 1 calc PR A 2
H10F H -0.1726 0.1634 -0.0576 0.097 Uiso 0.144(6) 1 calc PR A 2
C11A C -0.1166(11) 0.2588(11) -0.0674(13) 0.062(6) Uani 0.144(6) 1 d PU A 2
H11D H -0.1515 0.2605 -0.0879 0.094 Uiso 0.144(6) 1 calc PR A 2
H11E H -0.0890 0.2820 -0.0858 0.094 Uiso 0.144(6) 1 calc PR A 2
H11F H -0.1224 0.2721 -0.0297 0.094 Uiso 0.144(6) 1 calc PR A 2
C12A C -0.0852(12) 0.1841(12) -0.1270(11) 0.065(7) Uani 0.144(6) 1 d PU A 2
H12D H -0.0586 0.2092 -0.1442 0.098 Uiso 0.144(6) 1 calc PR A 2
H12E H -0.1194 0.1839 -0.1485 0.098 Uiso 0.144(6) 1 calc PR A 2
H12F H -0.0697 0.1467 -0.1259 0.098 Uiso 0.144(6) 1 calc PR A 2
C13 C 0.14321(15) 0.34063(14) 0.06462(15) 0.0610(10) Uani 1 1 d D . .
C14 C 0.1314(3) 0.3901(2) 0.0244(3) 0.069(2) Uani 0.767(14) 1 d PDU A 1
H14A H 0.1357 0.3776 -0.0138 0.103 Uiso 0.767(14) 1 calc PR A 1
H14B H 0.1575 0.4200 0.0319 0.103 Uiso 0.767(14) 1 calc PR A 1
H14C H 0.0936 0.4034 0.0302 0.103 Uiso 0.767(14) 1 calc PR A 1
C15 C 0.1318(5) 0.3589(7) 0.1234(3) 0.062(3) Uani 0.767(14) 1 d PDU A 1
H15A H 0.0944 0.3742 0.1258 0.093 Uiso 0.767(14) 1 calc PR A 1
H15B H 0.1586 0.3872 0.1342 0.093 Uiso 0.767(14) 1 calc PR A 1
H15C H 0.1349 0.3271 0.1483 0.093 Uiso 0.767(14) 1 calc PR A 1
C16 C 0.2036(2) 0.3258(4) 0.0580(4) 0.081(2) Uani 0.767(14) 1 d PDU A 1
H16A H 0.2130 0.2957 0.0834 0.121 Uiso 0.767(14) 1 calc PR A 1
H16B H 0.2264 0.3581 0.0663 0.121 Uiso 0.767(14) 1 calc PR A 1
H16C H 0.2104 0.3139 0.0199 0.121 Uiso 0.767(14) 1 calc PR A 1
C14A C 0.1585(14) 0.3703(12) 0.0113(7) 0.091(5) Uani 0.233(14) 1 d PDU A 2
H14D H 0.1867 0.3490 -0.0084 0.137 Uiso 0.233(14) 1 calc PR A 2
H14E H 0.1730 0.4071 0.0200 0.137 Uiso 0.233(14) 1 calc PR A 2
H14F H 0.1256 0.3740 -0.0120 0.137 Uiso 0.233(14) 1 calc PR A 2
C15A C 0.1174(15) 0.363(2) 0.1182(11) 0.054(5) Uani 0.233(14) 1 d PDU A 2
H15D H 0.0795 0.3746 0.1109 0.082 Uiso 0.233(14) 1 calc PR A 2
H15E H 0.1392 0.3939 0.1317 0.082 Uiso 0.233(14) 1 calc PR A 2
H15F H 0.1172 0.3333 0.1460 0.082 Uiso 0.233(14) 1 calc PR A 2
C16A C 0.1967(6) 0.3093(7) 0.0822(10) 0.079(5) Uani 0.233(14) 1 d PDU A 2
H16D H 0.1876 0.2821 0.1108 0.118 Uiso 0.233(14) 1 calc PR A 2
H16E H 0.2236 0.3358 0.0969 0.118 Uiso 0.233(14) 1 calc PR A 2
H16F H 0.2125 0.2905 0.0501 0.118 Uiso 0.233(14) 1 calc PR A 2
N3 N 0.16603(10) 0.16603(10) 0.16603(10) 0.0573(13) Uani 1 3 d SG A .
C17 C 0.2024(4) 0.2006(4) 0.13815(16) 0.065(3) Uani 0.3333 1 d PGU . .
H17 H 0.2003 0.2039 0.0991 0.078 Uiso 0.3333 1 calc PR A .
C18 C 0.2417(3) 0.2304(4) 0.1674(3) 0.072(3) Uani 0.3333 1 d PGU A .
H18 H 0.2666 0.2541 0.1483 0.086 Uiso 0.3333 1 calc PR . .
C19 C 0.2448(3) 0.2257(4) 0.2245(3) 0.088(3) Uani 0.3333 1 d PGU . .
H19 H 0.2717 0.2461 0.2445 0.105 Uiso 0.3333 1 calc PR A .
C20 C 0.2084(5) 0.1911(7) 0.25239(16) 0.104(3) Uani 0.3333 1 d PGU A .
H20 H 0.2105 0.1879 0.2914 0.124 Uiso 0.3333 1 calc PR . .
C21 C 0.1691(4) 0.1613(5) 0.22316(6) 0.106(4) Uani 0.3333 1 d PGU . .
H21 H 0.1442 0.1377 0.2422 0.127 Uiso 0.3333 1 calc PR A .
N4 N 0.9133(3) 0.4133(3) 0.0867(3) 0.056(2) Uani 0.679(16) 3 d SPDU B 1
C22 C 0.9478(3) 0.4478(3) 0.0522(3) 0.065(4) Uani 0.679(16) 3 d SPDU B 1
H22A H 0.9771 0.4253 0.0357 0.098 Uiso 0.226(5) 1 calc PR B 1
H22B H 0.9643 0.4771 0.0747 0.098 Uiso 0.226(5) 1 calc PR B 1
H22C H 0.9253 0.4643 0.0229 0.098 Uiso 0.226(5) 1 calc PR B 1
C23 C 0.9454(3) 0.3912(4) 0.1329(3) 0.067(2) Uani 0.679(16) 1 d PDU B 1
H23A H 0.9751 0.3676 0.1186 0.100 Uiso 0.679(16) 1 calc PR B 1
H23B H 0.9213 0.3694 0.1570 0.100 Uiso 0.679(16) 1 calc PR B 1
H23C H 0.9615 0.4218 0.1540 0.100 Uiso 0.679(16) 1 calc PR B 1
N4A N 0.9281(7) 0.4281(7) 0.0719(7) 0.053(4) Uani 0.321(16) 3 d SPDU B 2
C22A C 0.9634(7) 0.4634(7) 0.0366(7) 0.074(5) Uani 0.321(16) 3 d SPDU B 2
H22D H 1.0002 0.4468 0.0334 0.111 Uiso 0.107(5) 1 calc PR B 2
H22E H 0.9666 0.5002 0.0532 0.111 Uiso 0.107(5) 1 calc PR B 2
H22F H 0.9468 0.4666 -0.0002 0.111 Uiso 0.107(5) 1 calc PR B 2
C23A C 0.9662(8) 0.4158(9) 0.1192(7) 0.074(4) Uani 0.321(16) 1 d PDU B 2
H23D H 0.9907 0.3851 0.1092 0.111 Uiso 0.321(16) 1 calc PR B 2
H23E H 0.9444 0.4055 0.1517 0.111 Uiso 0.321(16) 1 calc PR B 2
H23F H 0.9883 0.4486 0.1276 0.111 Uiso 0.321(16) 1 calc PR B 2
N24 N 0.8319(5) 0.0385(4) 0.8030(5) 0.082(2) Uani 0.595(8) 1 d PU C 1
C25 C 0.8720(3) 0.0718(4) 0.7805(4) 0.080(2) Uani 0.595(8) 1 d PU C 1
H25A H 0.9089 0.0589 0.7773 0.096 Uiso 0.595(8) 1 calc PR C 1
C26 C 0.8587(4) 0.1218(4) 0.7636(4) 0.089(3) Uani 0.595(8) 1 d PU C 1
H26A H 0.8871 0.1435 0.7474 0.107 Uiso 0.595(8) 1 calc PR C 1
C27 C 0.8107(3) 0.1437(4) 0.7670(4) 0.080(2) Uani 0.595(8) 1 d PU C 1
H27A H 0.8045 0.1798 0.7530 0.096 Uiso 0.595(8) 1 calc PR C 1
C28 C 0.7734(6) 0.1184(5) 0.7880(7) 0.090(3) Uani 0.595(8) 1 d PU C 1
H28A H 0.7375 0.1342 0.7866 0.108 Uiso 0.595(8) 1 calc PR C 1
C29 C 0.7794(5) 0.0680(5) 0.8141(6) 0.088(3) Uani 0.595(8) 1 d PU C 1
H29A H 0.7516 0.0532 0.8376 0.106 Uiso 0.595(8) 1 calc PR C 1
N24A N 0.8002(7) 0.0541(7) 0.8185(7) 0.091(4) Uani 0.405(8) 1 d PU C 2
C25A C 0.7720(9) 0.1026(10) 0.7999(8) 0.085(4) Uani 0.405(8) 1 d PU C 2
H25B H 0.7467 0.1234 0.8215 0.102 Uiso 0.405(8) 1 calc PR C 2
C26A C 0.7869(8) 0.1150(8) 0.7464(7) 0.103(4) Uani 0.405(8) 1 d PU C 2
H26B H 0.7658 0.1418 0.7270 0.124 Uiso 0.405(8) 1 calc PR C 2
C27A C 0.8307(7) 0.0904(7) 0.7198(6) 0.106(4) Uani 0.405(8) 1 d PU C 2
H27B H 0.8450 0.1037 0.6858 0.128 Uiso 0.405(8) 1 calc PR C 2
C28A C 0.8512(7) 0.0471(7) 0.7452(7) 0.101(4) Uani 0.405(8) 1 d PU C 2
H28B H 0.8765 0.0269 0.7231 0.122 Uiso 0.405(8) 1 calc PR C 2
C29A C 0.8451(10) 0.0275(11) 0.7901(10) 0.101(5) Uani 0.405(8) 1 d PU C 2
H29B H 0.8668 -0.0016 0.8050 0.121 Uiso 0.405(8) 1 calc PR C 2

loop_
_atom_site_aniso_label
_atom_site_aniso_U_11
_atom_site_aniso_U_22
_atom_site_aniso_U_33
_atom_site_aniso_U_23
_atom_site_aniso_U_13
_atom_site_aniso_U_12
Fe1 0.0379(2) 0.0379(2) 0.0379(2) -0.00480(16) -0.00480(16) -0.00480(16)
O1 0.0396(16) 0.0348(14) 0.0406(15) -0.0053(11) -0.0048(11) -0.0044(12)
O1A 0.025(16) 0.020(13) 0.06(2) -0.004(15) -0.014(15) 0.014(11)
O2 0.0751(17) 0.0313(12) 0.0917(19) -0.0139(12) -0.0163(15) 0.0042(11)
N1 0.0282(8) 0.0282(8) 0.0282(8) -0.0016(8) -0.0016(8) -0.0016(8)
N2 0.0516(16) 0.0383(14) 0.0667(18) -0.0204(13) 0.0088(13) -0.0098(12)
C1 0.0344(17) 0.0290(14) 0.0262(13) -0.0037(11) -0.0016(11) -0.0025(12)
C2 0.0372(15) 0.0267(13) 0.0273(13) -0.0022(10) 0.0044(11) -0.0029(11)
C3 0.0373(15) 0.0311(14) 0.0301(15) -0.0024(12) 0.0048(12) -0.0057(12)
C4 0.0454(16) 0.0275(14) 0.0334(16) -0.0024(12) 0.0072(13) -0.0056(12)
C5 0.0474(19) 0.0247(14) 0.0371(19) 0.0032(12) 0.0052(16) -0.0011(13)
C6 0.0442(18) 0.0258(14) 0.0351(19) 0.0037(14) 0.0011(16) -0.0033(13)
C7 0.0386(15) 0.0270(13) 0.0309(14) -0.0009(11) -0.0005(11) -0.0036(11)
C1A 0.032(10) 0.015(9) 0.027(10) -0.002(9) -0.003(9) -0.009(9)
C2A 0.037(5) 0.025(5) 0.031(5) -0.002(5) 0.002(5) -0.004(5)
C3A 0.039(4) 0.028(4) 0.032(5) -0.003(4) 0.004(4) -0.005(4)
C4A 0.043(5) 0.027(5) 0.033(5) 0.000(5) 0.005(5) -0.003(5)
C5A 0.045(5) 0.025(5) 0.034(5) 0.000(5) 0.005(5) -0.004(5)
C6A 0.042(5) 0.024(5) 0.035(5) 0.002(5) 0.003(5) 0.000(5)
C7A 0.039(5) 0.025(5) 0.032(5) -0.002(5) 0.001(5) -0.003(5)
C8 0.0554(19) 0.0325(15) 0.0382(15) -0.0041(12) 0.0036(13) -0.0076(13)
C9 0.0477(17) 0.0305(14) 0.0511(18) 0.0063(13) -0.0069(14) -0.0002(12)
C10 0.061(3) 0.038(2) 0.086(4) 0.009(2) -0.035(3) -0.0059(18)
C11 0.049(2) 0.065(3) 0.072(3) -0.005(2) 0.000(2) 0.009(2)
C12 0.063(3) 0.052(2) 0.052(2) 0.0106(18) -0.0082(19) 0.0032(19)
C10A 0.038(11) 0.059(13) 0.097(15) 0.029(12) -0.034(12) -0.003(10)
C11A 0.051(10) 0.059(11) 0.077(12) 0.018(10) -0.019(10) 0.000(9)
C12A 0.066(13) 0.074(14) 0.056(12) 0.015(11) -0.031(11) 0.002(11)
C13 0.062(2) 0.053(2) 0.068(2) -0.0214(17) 0.0075(18) -0.0243(17)
C14 0.084(5) 0.053(3) 0.069(3) -0.002(3) 0.015(3) -0.037(3)
C15 0.059(6) 0.060(3) 0.066(4) -0.019(3) -0.011(4) -0.009(5)
C16 0.052(3) 0.079(4) 0.110(6) -0.036(4) 0.018(3) -0.027(3)
C14A 0.099(11) 0.074(9) 0.101(9) -0.005(8) 0.014(9) -0.044(8)
C15A 0.055(12) 0.058(8) 0.051(7) -0.031(7) -0.020(7) -0.014(10)
C16A 0.070(8) 0.073(9) 0.092(10) -0.048(8) 0.042(7) -0.061(7)
N3 0.0573(13) 0.0573(13) 0.0573(13) -0.0096(13) -0.0096(13) -0.0096(13)
C17 0.064(5) 0.082(6) 0.049(5) 0.014(5) -0.013(4) -0.045(5)
C18 0.071(5) 0.091(5) 0.052(4) 0.018(4) -0.016(4) -0.048(4)
C19 0.086(5) 0.116(6) 0.061(5) 0.005(4) -0.016(5) -0.053(5)
C20 0.107(6) 0.132(6) 0.072(5) 0.005(5) -0.020(5) -0.060(6)
C21 0.110(7) 0.136(8) 0.072(6) 0.006(6) -0.022(6) -0.064(6)
N4 0.056(2) 0.056(2) 0.056(2) -0.011(2) -0.011(2) 0.011(2)
C22 0.065(4) 0.065(4) 0.065(4) -0.014(4) -0.014(4) 0.014(4)
C23 0.073(4) 0.066(4) 0.061(3) -0.013(3) -0.009(3) 0.017(3)
N4A 0.053(4) 0.053(4) 0.053(4) -0.015(5) -0.015(5) 0.015(5)
C22A 0.074(5) 0.074(5) 0.074(5) -0.006(6) -0.006(6) 0.006(6)
C23A 0.082(7) 0.079(7) 0.061(6) -0.004(6) -0.027(6) 0.015(6)
N24 0.080(5) 0.072(5) 0.094(6) 0.011(4) -0.009(4) 0.021(4)
C25 0.062(4) 0.078(4) 0.101(5) -0.001(4) 0.012(4) 0.026(3)
C26 0.079(4) 0.085(5) 0.103(5) 0.023(4) 0.029(4) 0.004(4)
C27 0.065(4) 0.066(4) 0.110(5) 0.039(4) -0.001(4) 0.012(3)
C28 0.062(4) 0.074(6) 0.133(7) 0.009(5) 0.002(5) 0.005(4)
C29 0.070(5) 0.073(5) 0.122(6) 0.009(5) 0.026(5) -0.006(5)
N24A 0.090(6) 0.092(6) 0.092(6) 0.035(5) 0.009(5) 0.019(5)
C25A 0.082(6) 0.090(7) 0.085(6) 0.041(5) 0.010(5) 0.021(6)
C26A 0.110(6) 0.106(6) 0.093(6) 0.037(5) -0.003(5) 0.021(6)
C27A 0.123(6) 0.112(6) 0.085(6) 0.038(5) 0.009(5) 0.013(5)
C28A 0.116(6) 0.102(6) 0.086(6) 0.024(5) 0.008(5) 0.026(5)
C29A 0.101(7) 0.104(7) 0.097(7) 0.019(6) 0.006(6) 0.026(6)

loop_
_atom_type_symbol
_atom_type_description
_atom_type_scat_dispersion_real
_atom_type_scat_dispersion_imag
_atom_type_scat_source
C C 0.0033 0.0016 'International Tables Vol C Tables 4.2.6.8 and 6.1.1.4'
H H 0.0000 0.0000 'International Tables Vol C Tables 4.2.6.8 and 6.1.1.4'
N N 0.0061 0.0033 'International Tables Vol C Tables 4.2.6.8 and 6.1.1.4'
O O 0.0106 0.0060 'International Tables Vol C Tables 4.2.6.8 and 6.1.1.4'
Fe Fe 0.3463 0.8444 'International Tables Vol C Tables 4.2.6.8 and 6.1.1.4'

loop_
_geom_angle_atom_site_label_1
_geom_angle_atom_site_label_2
_geom_angle_atom_site_label_3
_geom_angle
_geom_angle_site_symmetry_1
_geom_angle_site_symmetry_3
O1A Fe1 O1A 119.6(2) 5 9
O1A Fe1 O1A 119.63(19) 5 .
O1A Fe1 O1A 119.6(2) 9 .
O1A Fe1 O1 100.4(11) 5 9
O1A Fe1 O1 20.0(11) 9 9
O1A Fe1 O1 139.5(11) . 9
O1A Fe1 O1 20.0(11) 5 5
O1A Fe1 O1 139.5(11) 9 5
O1A Fe1 O1 100.4(11) . 5
O1 Fe1 O1 119.985(3) 9 5
O1A Fe1 O1 139.5(11) 5 .
O1A Fe1 O1 100.4(11) 9 .
O1A Fe1 O1 20.0(11) . .
O1 Fe1 O1 119.984(3) 9 .
O1 Fe1 O1 119.984(3) 5 .
O1A Fe1 N1 93.5(9) 5 .
O1A Fe1 N1 93.5(9) 9 .
O1A Fe1 N1 93.5(9) . .
O1 Fe1 N1 89.28(8) 9 .
O1 Fe1 N1 89.28(8) 5 .
O1 Fe1 N1 89.28(8) . .
O1A Fe1 N3 86.5(9) 5 .
O1A Fe1 N3 86.5(9) 9 .
O1A Fe1 N3 86.5(9) . .
O1 Fe1 N3 90.72(8) 9 .
O1 Fe1 N3 90.72(8) 5 .
O1 Fe1 N3 90.72(8) . .
N1 Fe1 N3 180.0(2) . .
C3 O1 Fe1 126.0(2) . .
C3A O1A Fe1 126(2) . .
C1 N1 C1 108.70(17) 9 .
C1 N1 C1 108.70(17) 9 5
C1 N1 C1 108.70(17) . 5
C1 N1 C1A 141.2(12) . 5
C1 N1 C1A 82.2(13) 5 5
C1 N1 C1A 141.2(12) 9 .
C1 N1 C1A 82.2(13) . .
C1A N1 C1A 117.3(6) 5 .
C1 N1 C1A 82.2(13) 9 9
C1 N1 C1A 141.2(12) 5 9
C1A N1 C1A 117.3(6) 5 9
C1A N1 C1A 117.3(6) . 9
C1 N1 Fe1 110.24(17) 9 .
C1 N1 Fe1 110.24(17) . .
C1 N1 Fe1 110.24(17) 5 .
C1A N1 Fe1 99.6(11) 5 .
C1A N1 Fe1 99.6(11) . .
C1A N1 Fe1 99.6(11) 9 .
C8 N2 C13 125.5(3) . .
C8 N2 H2A 117.3 . .
C13 N2 H2A 117.3 . .
N1 C1 C2 113.2(2) . .
N1 C1 H1B 108.9 . .
C2 C1 H1B 108.9 . .
N1 C1 H1C 108.9 . .
C2 C1 H1C 108.9 . .
H1B C1 H1C 107.8 . .
C7 C2 C3 121.4(3) . .
C7 C2 C1 119.7(2) . .
C3 C2 C1 118.9(3) . .
O1 C3 C2 120.8(3) . .
O1 C3 C4 123.2(3) . .
C2 C3 C4 115.9(3) . .
C5 C4 C3 120.4(3) . .
C5 C4 C8 115.6(3) . .
C3 C4 C8 124.0(4) . .
C6 C5 C4 123.4(3) . .
C6 C5 H5A 118.3 . .
C4 C5 H5A 118.3 . .
C5 C6 C7 115.8(3) . .
C5 C6 C9 121.1(3) . .
C7 C6 C9 123.0(3) . .
C2 C7 C6 122.9(3) . .
C2 C7 H7A 118.6 . .
C6 C7 H7A 118.6 . .
C2A C1A N1 115(2) . .
C2A C1A H1A1 108.5 . .
N1 C1A H1A1 108.5 . .
C2A C1A H1A2 108.5 . .
N1 C1A H1A2 108.5 . .
H1A1 C1A H1A2 107.5 . .
C7A C2A C3A 119.4(19) . .
C7A C2A C1A 120(2) . .
C3A C2A C1A 121(2) . .
O1A C3A C2A 124(3) . .
O1A C3A C4A 118(3) . .
C2A C3A C4A 119(2) . .
C5A C4A C3A 119(2) . .
C5A C4A C8 115(3) . .
C3A C4A C8 125(4) . .
C6A C5A C4A 122(2) . .
C6A C5A H5A1 118.8 . .
C4A C5A H5A1 118.8 . .
C5A C6A C7A 118(2) . .
C5A C6A C9 127(2) . .
C7A C6A C9 115(3) . .
C6A C7A C2A 122(2) . .
C6A C7A H7A1 118.9 . .
C2A C7A H7A1 118.9 . .
O2 C8 N2 123.0(2) . .
O2 C8 C4A 119(2) . .
N2 C8 C4A 118(2) . .
O2 C8 C4 120.8(3) . .
N2 C8 C4 116.2(3) . .
C11A C9 C12 66.0(13) . .
C11A C9 C6A 106.5(19) . .
C12 C9 C6A 114(2) . .
C11A C9 C10 132.5(11) . .
C12 C9 C10 108.23(18) . .
C6A C9 C10 117.3(11) . .
C11A C9 C10A 117.0(17) . .
C12 C9 C10A 141.7(11) . .
C6A C9 C10A 101(2) . .
C11A C9 C6 113.1(11) . .
C12 C9 C6 109.8(3) . .
C10 C9 C6 112.82(14) . .
C10A C9 C6 103.5(9) . .
C12 C9 C11 107.6(3) . .
C6A C9 C11 101(3) . .
C10 C9 C11 107.2(2) . .
C10A C9 C11 76.4(13) . .
C6 C9 C11 111.0(3) . .
C11A C9 C12A 109.2(17) . .
C12 C9 C12A 45.8(10) . .
C6A C9 C12A 116(3) . .
C10 C9 C12A 68.1(11) . .
C10A C9 C12A 107.0(17) . .
C6 C9 C12A 106.2(10) . .
C11 C9 C12A 140.6(9) . .
C9 C10 H10A 109.5 . .
C9 C10 H10B 109.5 . .
C9 C10 H10C 109.5 . .
C9 C11 H11A 109.5 . .
C9 C11 H11B 109.5 . .
C9 C11 H11C 109.5 . .
C9 C12 H12A 109.5 . .
C9 C12 H12B 109.5 . .
C9 C12 H12C 109.5 . .
C9 C10A H10D 109.5 . .
C9 C10A H10E 109.5 . .
H10D C10A H10E 109.5 . .
C9 C10A H10F 109.5 . .
H10D C10A H10F 109.5 . .
H10E C10A H10F 109.5 . .
C9 C11A H11D 109.5 . .
C9 C11A H11E 109.5 . .
H11D C11A H11E 109.5 . .
C9 C11A H11F 109.5 . .
H11D C11A H11F 109.5 . .
H11E C11A H11F 109.5 . .
C9 C12A H12D 109.5 . .
C9 C12A H12E 109.5 . .
H12D C12A H12E 109.5 . .
C9 C12A H12F 109.5 . .
H12D C12A H12F 109.5 . .
H12E C12A H12F 109.5 . .
N2 C13 C16 108.2(4) . .
N2 C13 C15 111.5(7) . .
C16 C13 C15 110.2(5) . .
N2 C13 C14A 107.4(9) . .
C16 C13 C14A 77.7(13) . .
C15 C13 C14A 134.6(13) . .
N2 C13 C15A 105.4(19) . .
C16 C13 C15A 124.4(15) . .
C14A C13 C15A 131(3) . .
N2 C13 C16A 97.7(7) . .
C15 C13 C16A 92.1(10) . .
C14A C13 C16A 105.0(14) . .
C15A C13 C16A 106.0(18) . .
N2 C13 C14 110.8(3) . .
C16 C13 C14 107.0(5) . .
C15 C13 C14 109.0(7) . .
C15A C13 C14 101(2) . .
C16A C13 C14 133.8(8) . .
C13 C14 H14A 109.5 . .
C13 C14 H14B 109.5 . .
C13 C14 H14C 109.5 . .
C13 C15 H15A 109.5 . .
C13 C15 H15B 109.5 . .
C13 C15 H15C 109.5 . .
C13 C16 H16A 109.5 . .
C13 C16 H16B 109.5 . .
C13 C16 H16C 109.5 . .
C13 C14A H14D 109.5 . .
C13 C14A H14E 109.5 . .
H14D C14A H14E 109.5 . .
C13 C14A H14F 109.5 . .
H14D C14A H14F 109.5 . .
H14E C14A H14F 109.5 . .
C13 C15A H15D 109.5 . .
C13 C15A H15E 109.5 . .
H15D C15A H15E 109.5 . .
C13 C15A H15F 109.5 . .
H15D C15A H15F 109.5 . .
H15E C15A H15F 109.5 . .
C13 C16A H16D 109.5 . .
C13 C16A H16E 109.5 . .
H16D C16A H16E 109.5 . .
C13 C16A H16F 109.5 . .
H16D C16A H16F 109.5 . .
H16E C16A H16F 109.5 . .
C17 N3 C21 119.98(18) . .
C17 N3 Fe1 115.7(2) . .
C21 N3 Fe1 123.9(2) . .
C18 C17 N3 120.01(12) . .
C18 C17 H17 120.0 . .
N3 C17 H17 120.0 . .
C17 C18 C19 120.0 . .
C17 C18 H18 120.0 . .
C19 C18 H18 120.0 . .
C20 C19 C18 120.0 . .
C20 C19 H19 120.0 . .
C18 C19 H19 120.0 . .
C19 C20 C21 120.0 . .
C19 C20 H20 120.0 . .
C21 C20 H20 120.0 . .
C20 C21 N3 120.01(7) . .
C20 C21 H21 120.0 . .
N3 C21 H21 120.0 . .
C22 N4 C23 110.2(5) . .
C22 N4 C23 110.2(5) . 11_556
C23 N4 C23 108.8(5) . 11_556
C22 N4 C23 110.2(5) . 8_645
C23 N4 C23 108.8(5) . 8_645
C23 N4 C23 108.8(5) 11_556 8_645
C22A N4A C23A 101.6(12) . .
C22A N4A C23A 101.6(12) . 11_556
C23A N4A C23A 116.0(8) . 11_556
C22A N4A C23A 101.6(11) . 8_645
C23A N4A C23A 116.0(8) . 8_645
C23A N4A C23A 116.0(8) 11_556 8_645
N4A C22A H22D 109.5 . .
N4A C22A H22E 109.5 . .
H22D C22A H22E 109.5 . .
N4A C22A H22F 109.5 . .
H22D C22A H22F 109.5 . .
H22E C22A H22F 109.5 . .
N4A C23A H23D 109.5 . .
N4A C23A H23E 109.5 . .
H23D C23A H23E 109.5 . .
N4A C23A H23F 109.5 . .
H23D C23A H23F 109.5 . .
H23E C23A H23F 109.5 . .
C25 N24 C29 113.3(8) . .
C26 C25 N24 119.3(8) . .
C26 C25 H25A 120.3 . .
N24 C25 H25A 120.3 . .
C27 C26 C25 125.6(8) . .
C27 C26 H26A 117.2 . .
C25 C26 H26A 117.2 . .
C28 C27 C26 120.0(9) . .
C28 C27 H27A 120.0 . .
C26 C27 H27A 120.0 . .
C27 C28 C29 124.2(13) . .
C27 C28 H28A 117.9 . .
C29 C28 H28A 117.9 . .
C28 C29 N24 115.6(11) . .
C28 C29 H29A 122.2 . .
N24 C29 H29A 122.2 . .
C25A N24A C29A 125.3(17) . .
C26A C25A N24A 110.6(19) . .
C26A C25A H25B 124.7 . .
N24A C25A H25B 124.7 . .
C25A C26A C27A 123.1(15) . .
C25A C26A H26B 118.5 . .
C27A C26A H26B 118.5 . .
C28A C27A C26A 114.7(14) . .
C28A C27A H27B 122.6 . .
C26A C27A H27B 122.6 . .
C29A C28A C27A 134.1(19) . .
C29A C28A H28B 112.9 . .
C27A C28A H28B 112.9 . .
C28A C29A N24A 110(2) . .
C28A C29A H29B 124.8 . .
N24A C29A H29B 124.8 . .

loop_
_geom_bond_atom_site_label_1
_geom_bond_atom_site_label_2
_geom_bond_distance
_geom_bond_site_symmetry_2
Fe1 O1A 2.03(3) 5
Fe1 O1A 2.03(3) 9
Fe1 O1A 2.03(3) .
Fe1 O1 2.056(3) 9
Fe1 O1 2.056(3) 5
Fe1 O1 2.056(3) .
Fe1 N1 2.184(4) .
Fe1 N3 2.186(4) .
O1 C3 1.328(4) .
O1A C3A 1.33(4) .
O2 C8 1.238(3) .
N1 C1 1.488(3) 9
N1 C1 1.488(3) .
N1 C1 1.488(3) 5
N1 C1A 1.50(3) 5
N1 C1A 1.50(3) .
N1 C1A 1.50(3) 9
N2 C8 1.316(3) .
N2 C13 1.488(4) .
N2 H2A 0.8800 .
C1 C2 1.503(4) .
C1 H1B 0.9900 .
C1 H1C 0.9900 .
C2 C7 1.386(4) .
C2 C3 1.408(4) .
C3 C4 1.422(5) .
C4 C5 1.396(4) .
C4 C8 1.504(4) .
C5 C6 1.379(5) .
C5 H5A 0.9500 .
C6 C7 1.391(4) .
C6 C9 1.537(5) .
C7 H7A 0.9500 .
C1A C2A 1.49(4) .
C1A H1A1 0.9900 .
C1A H1A2 0.9900 .
C2A C7A 1.399(17) .
C2A C3A 1.410(19) .
C3A C4A 1.417(19) .
C4A C5A 1.397(19) .
C4A C8 1.45(4) .
C5A C6A 1.375(19) .
C5A H5A1 0.9500 .
C6A C7A 1.384(19) .
C6A C9 1.53(4) .
C7A H7A1 0.9500 .
C9 C11A 1.40(3) .
C9 C12 1.523(4) .
C9 C10 1.5280 .
C9 C10A 1.53(3) .
C9 C11 1.551(5) .
C9 C12A 1.59(3) .
C10 H10A 0.9800 .
C10 H10B 0.9800 .
C10 H10C 0.9800 .
C11 H11A 0.9800 .
C11 H11B 0.9800 .
C11 H11C 0.9800 .
C12 H12A 0.9800 .
C12 H12B 0.9800 .
C12 H12C 0.9800 .
C10A H10D 0.9800 .
C10A H10E 0.9800 .
C10A H10F 0.9800 .
C11A H11D 0.9800 .
C11A H11E 0.9800 .
C11A H11F 0.9800 .
C12A H12D 0.9800 .
C12A H12E 0.9800 .
C12A H12F 0.9800 .
C13 C16 1.514(6) .
C13 C15 1.517(7) .
C13 C14A 1.525(10) .
C13 C15A 1.534(10) .
C13 C16A 1.560(10) .
C13 C14 1.569(6) .
C14 H14A 0.9800 .
C14 H14B 0.9800 .
C14 H14C 0.9800 .
C15 H15A 0.9800 .
C15 H15B 0.9800 .
C15 H15C 0.9800 .
C16 H16A 0.9800 .
C16 H16B 0.9800 .
C16 H16C 0.9800 .
C14A H14D 0.9800 .
C14A H14E 0.9800 .
C14A H14F 0.9800 .
C15A H15D 0.9800 .
C15A H15E 0.9800 .
C15A H15F 0.9800 .
C16A H16D 0.9800 .
C16A H16E 0.9800 .
C16A H16F 0.9800 .
N3 C17 1.3900 .
N3 C21 1.390(2) .
C17 C18 1.3900 .
C17 H17 0.9500 .
C18 C19 1.3900 .
C18 H18 0.9500 .
C19 C20 1.3900 .
C19 H19 0.9500 .
C20 C21 1.3900 .
C20 H20 0.9500 .
C21 H21 0.9500 .
N4 C22 1.447(9) .
N4 C23 1.464(6) .
N4 C23 1.464(6) 11_556
N4 C23 1.464(6) 8_645
C22 H22A 0.9800 .
C22 H22B 0.9800 .
C22 H22C 0.9800 .
C23 H23A 0.9800 .
C23 H23B 0.9800 .
C23 H23C 0.9800 .
N4A C22A 1.481(10) .
N4A C23A 1.501(9) .
N4A C23A 1.501(9) 11_556
N4A C23A 1.501(9) 8_645
C22A H22D 0.9800 .
C22A H22E 0.9800 .
C22A H22F 0.9800 .
C23A H23D 0.9800 .
C23A H23E 0.9800 .
C23A H23F 0.9800 .
N24 C25 1.374(14) .
N24 C29 1.485(12) .
C25 C26 1.320(11) .
C25 H25A 0.9500 .
C26 C27 1.280(11) .
C26 H26A 0.9500 .
C27 C28 1.204(15) .
C27 H27A 0.9500 .
C28 C29 1.383(15) .
C28 H28A 0.9500 .
C29 H29A 0.9500 .
N24A C25A 1.43(2) .
N24A C29A 1.44(2) .
C25A C26A 1.38(3) .
C25A H25B 0.9500 .
C26A C27A 1.38(2) .
C26A H26B 0.9500 .
C27A C28A 1.313(18) .
C27A H27B 0.9500 .
C28A C29A 1.20(3) .
C28A H28B 0.9500 .
C29A H29B 0.9500 .

loop_
_geom_torsion_atom_site_label_1
_geom_torsion_atom_site_label_2
_geom_torsion_atom_site_label_3
_geom_torsion_atom_site_label_4
_geom_torsion
_geom_torsion_site_symmetry_1
_geom_torsion_site_symmetry_4
O1A Fe1 O1 C3 -67.0(14) 5 .
O1A Fe1 O1 C3 121.0(10) 9 .
O1A Fe1 O1 C3 -75(3) . .
O1 Fe1 O1 C3 116.3(3) 9 .
O1 Fe1 O1 C3 -61.2(3) 5 .
N1 Fe1 O1 C3 27.6(3) . .
N3 Fe1 O1 C3 -152.4(3) . .
O1A Fe1 O1A C3A -89(4) 5 .
O1A Fe1 O1A C3A 104(4) 9 .
O1 Fe1 O1A C3A 101(3) 9 .
O1 Fe1 O1A C3A -82(4) 5 .
O1 Fe1 O1A C3A 86(4) . .
N1 Fe1 O1A C3A 7(4) . .
N3 Fe1 O1A C3A -173(4) . .
O1A Fe1 N1 C1 -78.6(12) 5 9
O1A Fe1 N1 C1 41.4(12) 9 9
O1A Fe1 N1 C1 161.4(12) . 9
O1 Fe1 N1 C1 21.75(16) 9 9
O1 Fe1 N1 C1 -98.25(16) 5 9
O1 Fe1 N1 C1 141.75(16) . 9
O1A Fe1 N1 C1 161.4(12) 5 .
O1A Fe1 N1 C1 -78.6(12) 9 .
O1A Fe1 N1 C1 41.4(12) . .
O1 Fe1 N1 C1 -98.25(16) 9 .
O1 Fe1 N1 C1 141.75(16) 5 .
O1 Fe1 N1 C1 21.75(16) . .
O1A Fe1 N1 C1 41.4(12) 5 5
O1A Fe1 N1 C1 161.4(12) 9 5
O1A Fe1 N1 C1 -78.6(12) . 5
O1 Fe1 N1 C1 141.75(16) 9 5
O1 Fe1 N1 C1 21.75(16) 5 5
O1 Fe1 N1 C1 -98.25(16) . 5
O1A Fe1 N1 C1A -43.8(19) 5 5
O1A Fe1 N1 C1A 76.2(19) 9 5
O1A Fe1 N1 C1A -163.8(19) . 5
O1 Fe1 N1 C1A 56.6(14) 9 5
O1 Fe1 N1 C1A -63.4(14) 5 5
O1 Fe1 N1 C1A 176.6(14) . 5
O1A Fe1 N1 C1A 76.2(19) 5 .
O1A Fe1 N1 C1A -163.8(19) 9 .
O1A Fe1 N1 C1A -43.8(19) . .
O1 Fe1 N1 C1A 176.6(14) 9 .
O1 Fe1 N1 C1A 56.6(14) 5 .
O1 Fe1 N1 C1A -63.4(14) . .
O1A Fe1 N1 C1A -163.8(19) 5 9
O1A Fe1 N1 C1A -43.8(19) 9 9
O1A Fe1 N1 C1A 76.2(19) . 9
O1 Fe1 N1 C1A -63.4(14) 9 9
O1 Fe1 N1 C1A 176.6(14) 5 9
O1 Fe1 N1 C1A 56.6(14) . 9
C1 N1 C1 C2 174.7(2) 9 .
C1 N1 C1 C2 56.5(4) 5 .
C1A N1 C1 C2 158(2) 5 .
C1A N1 C1 C2 33.0(12) . .
C1A N1 C1 C2 -142(2) 9 .
Fe1 N1 C1 C2 -64.4(2) . .
N1 C1 C2 C7 -117.1(3) . .
N1 C1 C2 C3 65.4(4) . .
Fe1 O1 C3 C2 -38.4(4) . .
Fe1 O1 C3 C4 141.1(4) . .
C7 C2 C3 O1 174.5(3) . .
C1 C2 C3 O1 -8.1(4) . .
C7 C2 C3 C4 -5.1(6) . .
C1 C2 C3 C4 172.4(4) . .
O1 C3 C4 C5 -174.8(3) . .
C2 C3 C4 C5 4.7(6) . .
O1 C3 C4 C8 7.6(8) . .
C2 C3 C4 C8 -172.9(4) . .
C3 C4 C5 C6 -0.6(7) . .
C8 C4 C5 C6 177.2(6) . .
C4 C5 C6 C7 -3.3(6) . .
C4 C5 C6 C9 179.5(4) . .
C3 C2 C7 C6 1.3(5) . .
C1 C2 C7 C6 -176.1(3) . .
C5 C6 C7 C2 2.9(5) . .
C9 C6 C7 C2 -179.9(3) . .
C1 N1 C1A C2A -145.1(14) 9 .
C1 N1 C1A C2A -35(2) . .
C1 N1 C1A C2A -174(4) 5 .
C1A N1 C1A C2A -179.4(13) 5 .
C1A N1 C1A C2A -32(4) 9 .
Fe1 N1 C1A C2A 74(2) . .
N1 C1A C2A C7A 124(2) . .
N1 C1A C2A C3A -62(4) . .
Fe1 O1A C3A C2A 12(6) . .
Fe1 O1A C3A C4A -167(3) . .
C7A C2A C3A O1A -178(3) . .
C1A C2A C3A O1A 7(5) . .
C7A C2A C3A C4A 1(2) . .
C1A C2A C3A C4A -173(4) . .
O1A C3A C4A C5A 179(5) . .
C2A C3A C4A C5A 0(3) . .
O1A C3A C4A C8 -14(6) . .
C2A C3A C4A C8 167(6) . .
C3A C4A C5A C6A 1(6) . .
C8 C4A C5A C6A -167(7) . .
C4A C5A C6A C7A -3(8) . .
C4A C5A C6A C9 -179(5) . .
C5A C6A C7A C2A 4(7) . .
C9 C6A C7A C2A -179(3) . .
C3A C2A C7A C6A -3(5) . .
C1A C2A C7A C6A 172(4) . .
C13 N2 C8 O2 -2.6(5) . .
C13 N2 C8 C4A 178(3) . .
C13 N2 C8 C4 175.4(4) . .
C5A C4A C8 O2 32(4) . .
C3A C4A C8 O2 -136(4) . .
C5A C4A C8 N2 -149(3) . .
C3A C4A C8 N2 44(6) . .
C5A C4A C8 C4 -96(45) . .
C3A C4A C8 C4 96(45) . .
C5 C4 C8 O2 20.1(5) . .
C3 C4 C8 O2 -162.2(5) . .
C5 C4 C8 N2 -157.8(3) . .
C3 C4 C8 N2 19.8(7) . .
C5 C4 C8 C4A 73(45) . .
C3 C4 C8 C4A -109(45) . .
C5A C6A C9 C11A -29(6) . .
C7A C6A C9 C11A 155(4) . .
C5A C6A C9 C12 42(6) . .
C7A C6A C9 C12 -135(4) . .
C5A C6A C9 C10 170(5) . .
C7A C6A C9 C10 -6(6) . .
C5A C6A C9 C10A -152(6) . .
C7A C6A C9 C10A 32(6) . .
C5A C6A C9 C6 105(12) . .
C7A C6A C9 C6 -71(6) . .
C5A C6A C9 C11 -74(6) . .
C7A C6A C9 C11 110(5) . .
C5A C6A C9 C12A 93(6) . .
C7A C6A C9 C12A -84(5) . .
C5 C6 C9 C11A -2.8(15) . .
C7 C6 C9 C11A -179.8(15) . .
C5 C6 C9 C12 68.8(5) . .
C7 C6 C9 C12 -108.2(4) . .
C5 C6 C9 C6A -51(9) . .
C7 C6 C9 C6A 132(9) . .
C5 C6 C9 C10 -170.4(4) . .
C7 C6 C9 C10 12.6(4) . .
C5 C6 C9 C10A -130.4(14) . .
C7 C6 C9 C10A 52.6(14) . .
C5 C6 C9 C11 -50.0(5) . .
C7 C6 C9 C11 132.9(4) . .
C5 C6 C9 C12A 117.0(12) . .
C7 C6 C9 C12A -60.0(12) . .
C8 N2 C13 C16 -163.7(5) . .
C8 N2 C13 C15 74.9(7) . .
C8 N2 C13 C14A -81.3(16) . .
C8 N2 C13 C15A 61(2) . .
C8 N2 C13 C16A 170.2(10) . .
C8 N2 C13 C14 -46.8(5) . .
O1A Fe1 N3 C17 178.6(13) 5 .
O1A Fe1 N3 C17 58.6(13) 9 .
O1A Fe1 N3 C17 -61.4(13) . .
O1 Fe1 N3 C17 78.2(6) 9 .
O1 Fe1 N3 C17 -161.8(6) 5 .
O1 Fe1 N3 C17 -41.8(6) . .
O1A Fe1 N3 C21 6.5(14) 5 .
O1A Fe1 N3 C21 -113.5(14) 9 .
O1A Fe1 N3 C21 126.5(14) . .
O1 Fe1 N3 C21 -93.9(8) 9 .
O1 Fe1 N3 C21 26.1(8) 5 .
O1 Fe1 N3 C21 146.1(8) . .
C21 N3 C17 C18 0.0(2) . .
Fe1 N3 C17 C18 -172.3(3) . .
N3 C17 C18 C19 -0.01(10) . .
C17 C18 C19 C20 0.0 . .
C18 C19 C20 C21 0.0 . .
C19 C20 C21 N3 0.01(10) . .
C17 N3 C21 C20 0.0(2) . .
Fe1 N3 C21 C20 171.7(3) . .
C29 N24 C25 C26 -10.1(15) . .
N24 C25 C26 C27 1.5(17) . .
C25 C26 C27 C28 1(2) . .
C26 C27 C28 C29 6(2) . .
C27 C28 C29 N24 -15(2) . .
C25 N24 C29 C28 16.0(16) . .
C29A N24A C25A C26A 11(3) . .
N24A C25A C26A C27A -12(3) . .
C25A C26A C27A C28A 12(3) . .
C26A C27A C28A C29A -11(4) . .
C27A C28A C29A N24A 9(4) . .
C25A N24A C29A C28A -9(3) . .
